data_7014802
loop_
_publ_author_name
'Hickey, James L.'
'Crouch, Peter J.'
'Mey, Sithorn'
'Caragounis, Aphrodite'
'White, Jonathan M.'
'White, Anthony R.'
'Donnelly, Paul S.'

_publ_section_title
;
 Copper(II) complexes of hybrid hydroxyquinoline-thiosemicarbazone
 ligands: GSK3\b inhibition due to intracellular delivery of copper.
;
_journal_issue 6
_journal_name_full 'Dalton transactions (Cambridge, England : 2003)'
_journal_page_first 1338
_journal_page_last 1347
_journal_paper_doi 10.1039/c0dt01176b
_journal_volume 40
_journal_year 2011
_chemical_formula_sum 'C17 H14 Cu N4 O2 S'
_chemical_formula_weight 401.92
_chemical_name_systematic
;
?
;
_space_group_IT_number 19
_symmetry_cell_setting orthorhombic
_symmetry_space_group_name_Hall 'P 2ac 2ab'
_symmetry_space_group_name_H-M 'P 21 21 21'
_atom_sites_solution_hydrogens geom
_atom_sites_solution_primary direct
_atom_sites_solution_secondary difmap
_audit_creation_method SHELXL-97
_cell_angle_alpha 90.00
_cell_angle_beta 90.00
_cell_angle_gamma 90.00
_cell_formula_units_Z 4
_cell_length_a 4.0657(2)
_cell_length_b 14.7702(8)
_cell_length_c 26.2659(11)
_cell_measurement_reflns_used 2655
_cell_measurement_temperature 130(2)
_cell_measurement_theta_max 72.8338
_cell_measurement_theta_min 2.9885
_cell_volume 1577.30(13)
_computing_cell_refinement
;
CrysAlis RED, Oxford Diffraction Ltd.,
Version 1.171.32.15 (release 10-01-2008 CrysAlis171 .NET)
(compiled Jan 10 2008,16:37:18)
;
_computing_data_collection
;
CrysAlis CCD, Oxford Diffraction Ltd.,
Version 1.171.32.15 (release 10-01-2008 CrysAlis171 .NET)
(compiled Jan 10 2008,16:37:18)
;
_computing_data_reduction
;
CrysAlis RED, Oxford Diffraction Ltd.,
Version 1.171.32.15 (release 10-01-2008 CrysAlis171 .NET)
(compiled Jan 10 2008,16:37:18)
;
_computing_structure_refinement 'SHELXL-97 (Sheldrick, 1997)'
_diffrn_ambient_temperature 130(2)
_diffrn_measured_fraction_theta_full 0.972
_diffrn_measured_fraction_theta_max 0.972
_diffrn_radiation_monochromator graphite
_diffrn_radiation_source 'Enhance (Cu) X-ray Source'
_diffrn_radiation_type CuK\a
_diffrn_radiation_wavelength 1.54184
_diffrn_reflns_av_R_equivalents 0.0463
_diffrn_reflns_av_sigmaI/netI 0.0557
_diffrn_reflns_limit_h_max 4
_diffrn_reflns_limit_h_min -4
_diffrn_reflns_limit_k_max 18
_diffrn_reflns_limit_k_min -16
_diffrn_reflns_limit_l_max 31
_diffrn_reflns_limit_l_min -21
_diffrn_reflns_number 4906
_diffrn_reflns_theta_full 73.41
_diffrn_reflns_theta_max 73.41
_diffrn_reflns_theta_min 3.43
_exptl_absorpt_coefficient_mu 3.367
_exptl_absorpt_correction_T_max 1.00000
_exptl_absorpt_correction_T_min 0.35833
_exptl_absorpt_correction_type multi-scan
_exptl_absorpt_process_details
;
CrysAlis RED, Oxford Diffraction Ltd.,
Version 1.171.32.15 (release 10-01-2008 CrysAlis171 .NET)
(compiled Jan 10 2008,16:37:18)
Empirical absorption correction using spherical harmonics,
implemented in SCALE3 ABSPACK scaling algorithm.
;
_exptl_crystal_colour black
_exptl_crystal_density_diffrn 1.693
_exptl_crystal_density_method 'not measured'
_exptl_crystal_description rod
_exptl_crystal_F_000 820
_exptl_crystal_size_max 0.4602
_exptl_crystal_size_mid 0.0611
_exptl_crystal_size_min 0.0600
_refine_diff_density_max 0.756
_refine_diff_density_min -0.459
_refine_diff_density_rms 0.112
_refine_ls_abs_structure_details 'Flack H D (1983), Acta Cryst. A39, 876-881'
_refine_ls_abs_structure_Flack 0.04(4)
_refine_ls_extinction_method none
_refine_ls_goodness_of_fit_ref 1.024
_refine_ls_hydrogen_treatment mixed
_refine_ls_matrix_type full
_refine_ls_number_parameters 238
_refine_ls_number_reflns 2707
_refine_ls_number_restraints 0
_refine_ls_restrained_S_all 1.024
_refine_ls_R_factor_all 0.0526
_refine_ls_R_factor_gt 0.0452
_refine_ls_shift/su_max 0.002
_refine_ls_shift/su_mean 0.000
_refine_ls_structure_factor_coef Fsqd
_refine_ls_weighting_details 'calc w=1/[\s^2^(Fo^2^)+(0.0665P)^2^+0.0000P] where P=(Fo^2^+2Fc^2^)/3'
_refine_ls_weighting_scheme calc
_refine_ls_wR_factor_gt 0.1038
_refine_ls_wR_factor_ref 0.1067
_reflns_number_gt 2411
_reflns_number_total 2707
_reflns_threshold_expression >2sigma(I)
_cod_data_source_file C0DT01176B.TXT
_cod_data_source_block jmwpd44
_cod_original_sg_symbol_H-M P212121
_cod_database_code 7014802

loop_
_symmetry_equiv_pos_as_xyz
'x, y, z'
'-x+1/2, -y, z+1/2'
'x+1/2, -y+1/2, -z'
'-x, y+1/2, -z+1/2'

loop_
_atom_site_label
_atom_site_type_symbol
_atom_site_fract_x
_atom_site_fract_y
_atom_site_fract_z
_atom_site_U_iso_or_equiv
_atom_site_adp_type
_atom_site_occupancy
_atom_site_symmetry_multiplicity
_atom_site_calc_flag
_atom_site_refinement_flags
_atom_site_disorder_assembly
_atom_site_disorder_group
C2 C -0.1513(13) 0.7179(3) 0.31894(14) 0.0257(8) Uani 1 1 d . . .
C3 C -0.3334(14) 0.6612(3) 0.35206(16) 0.0303(9) Uani 1 1 d . . .
H3 H -0.3781 0.6017 0.3428 0.036 Uiso 1 1 calc R . .
C4 C -0.4438(13) 0.6940(3) 0.39781(16) 0.0342(11) Uani 1 1 d . . .
H4 H -0.5614 0.6564 0.4196 0.041 Uiso 1 1 calc R . .
C5 C -0.3800(14) 0.7848(3) 0.41205(14) 0.0301(10) Uani 1 1 d . . .
C6 C -0.4741(15) 0.8273(4) 0.45823(16) 0.0400(12) Uani 1 1 d . . .
H6 H -0.5897 0.7951 0.4828 0.048 Uiso 1 1 calc R . .
C7 C -0.3931(16) 0.9159(3) 0.46619(15) 0.0397(12) Uani 1 1 d . . .
H7 H -0.4564 0.9428 0.4967 0.048 Uiso 1 1 calc R . .
C8 C -0.2208(13) 0.9680(3) 0.43098(15) 0.0349(11) Uani 1 1 d . . .
H8 H -0.1715 1.0280 0.4384 0.042 Uiso 1 1 calc R . .
C9 C -0.1215(13) 0.9306(3) 0.38467(14) 0.0275(9) Uani 1 1 d . . .
C10 C -0.1988(12) 0.8374(3) 0.37647(15) 0.0270(9) Uani 1 1 d . . .
C11 C -0.0270(12) 0.6793(3) 0.27061(14) 0.0278(9) Uani 1 1 d . . .
H11 H -0.0971 0.6208 0.2633 0.033 Uiso 1 1 calc R . .
C12 C 0.4757(11) 0.8421(3) 0.21259(14) 0.0223(8) Uani 1 1 d . . .
C13 C 0.8041(11) 0.8316(3) 0.13220(14) 0.0237(8) Uani 1 1 d . . .
C14 C 0.8990(14) 0.7665(3) 0.09696(14) 0.0307(10) Uani 1 1 d . . .
H14 H 0.8339 0.7066 0.1011 0.037 Uiso 1 1 calc R . .
C15 C 1.0916(14) 0.7913(3) 0.05545(15) 0.0344(11) Uani 1 1 d . . .
H15 H 1.1598 0.7476 0.0323 0.041 Uiso 1 1 calc R . .
C16 C 1.1817(13) 0.8803(3) 0.04854(14) 0.0348(11) Uani 1 1 d . . .
H16 H 1.3022 0.8973 0.0200 0.042 Uiso 1 1 calc R . .
C17 C 1.0914(14) 0.9441(3) 0.08436(14) 0.0330(10) Uani 1 1 d . . .
H17 H 1.1598 1.0037 0.0803 0.040 Uiso 1 1 calc R . .
C18 C 0.9000(12) 0.9211(3) 0.12650(14) 0.0277(9) Uani 1 1 d . . .
H18 H 0.8382 0.9647 0.1502 0.033 Uiso 1 1 calc R . .
N1 N -0.0945(10) 0.8032(2) 0.33159(11) 0.0237(7) Uani 1 1 d . . .
N2 N 0.1665(10) 0.7158(2) 0.23702(12) 0.0264(7) Uani 1 1 d . . .
N3 N 0.2664(10) 0.8028(2) 0.24518(12) 0.0242(8) Uani 1 1 d . . .
N4 N 0.5968(11) 0.8007(2) 0.17224(13) 0.0238(8) Uani 1 1 d . . .
O1 O 0.0390(9) 0.9752(2) 0.34822(10) 0.0289(7) Uani 1 1 d . . .
O2 O 0.5012(12) 0.6115(3) 0.15301(17) 0.0447(9) Uani 1 1 d . . .
S1 S 0.5498(3) 0.95208(7) 0.23513(3) 0.0249(2) Uani 1 1 d . . .
Cu1 Cu 0.14426(17) 0.89414(4) 0.29256(2) 0.02512(18) Uani 1 1 d . . .
H H 0.565(15) 0.759(3) 0.1701(17) 0.018(14) Uiso 1 1 d . . .
H2A H 0.65(3) 0.585(6) 0.148(3) 0.08(3) Uiso 1 1 d . . .
H2B H 0.33(4) 0.593(9) 0.160(4) 0.18(6) Uiso 1 1 d . . .

loop_
_atom_site_aniso_label
_atom_site_aniso_U_11
_atom_site_aniso_U_22
_atom_site_aniso_U_33
_atom_site_aniso_U_23
_atom_site_aniso_U_13
_atom_site_aniso_U_12
C2 0.024(2) 0.0279(18) 0.0256(18) 0.0016(16) -0.0064(18) 0.001(2)
C3 0.031(2) 0.0251(18) 0.035(2) 0.0039(16) -0.003(2) 0.000(2)
C4 0.028(3) 0.041(2) 0.034(2) 0.0193(19) 0.003(2) -0.001(2)
C5 0.028(3) 0.038(2) 0.0238(18) 0.0077(17) 0.0010(19) 0.005(2)
C6 0.043(3) 0.054(3) 0.0234(19) 0.012(2) 0.008(2) 0.014(3)
C7 0.046(3) 0.053(3) 0.0203(17) -0.0008(19) 0.007(2) 0.017(3)
C8 0.040(3) 0.040(2) 0.025(2) -0.0041(18) -0.0011(19) 0.006(2)
C9 0.028(2) 0.035(2) 0.0202(17) -0.0014(15) -0.0019(18) 0.005(2)
C10 0.026(2) 0.035(2) 0.0197(18) 0.0045(16) -0.0022(17) 0.0064(19)
C11 0.033(3) 0.0237(17) 0.0262(18) -0.0024(16) -0.0043(19) -0.0007(18)
C12 0.024(2) 0.0246(16) 0.0184(16) -0.0037(15) -0.0071(17) 0.0031(16)
C13 0.021(2) 0.0323(19) 0.0176(16) 0.0024(16) -0.0052(16) 0.0026(18)
C14 0.032(3) 0.036(2) 0.0241(18) -0.0033(17) -0.0033(19) 0.001(2)
C15 0.032(3) 0.047(2) 0.0249(18) -0.0082(18) -0.002(2) 0.007(2)
C16 0.034(3) 0.052(3) 0.0186(17) 0.0009(17) 0.0028(18) 0.001(2)
C17 0.039(3) 0.036(2) 0.0244(18) 0.0050(17) -0.006(2) -0.004(2)
C18 0.030(2) 0.0324(19) 0.0209(17) -0.0029(15) -0.0041(18) 0.002(2)
N1 0.0214(19) 0.0299(16) 0.0198(14) 0.0018(12) -0.0032(14) 0.0056(16)
N2 0.0272(19) 0.0267(15) 0.0253(15) -0.0048(14) -0.0030(16) 0.0022(16)
N3 0.029(2) 0.0239(14) 0.0196(15) -0.0005(12) -0.0060(14) 0.0008(14)
N4 0.027(2) 0.0220(16) 0.0228(16) -0.0031(14) -0.0042(15) 0.0003(17)
O1 0.036(2) 0.0289(14) 0.0215(12) -0.0021(11) 0.0035(13) -0.0007(14)
O2 0.039(2) 0.0285(16) 0.067(2) -0.0100(17) 0.011(2) -0.0004(19)
S1 0.0284(6) 0.0243(4) 0.0220(4) -0.0029(4) 0.0006(4) -0.0014(4)
Cu1 0.0311(3) 0.0239(3) 0.0204(3) -0.0022(2) 0.0030(3) -0.0012(3)

loop_
_atom_type_symbol
_atom_type_description
_atom_type_scat_dispersion_real
_atom_type_scat_dispersion_imag
_atom_type_scat_source
C C 0.0181 0.0091 'International Tables Vol C Tables 4.2.6.8 and 6.1.1.4'
H H 0.0000 0.0000 'International Tables Vol C Tables 4.2.6.8 and 6.1.1.4'
N N 0.0311 0.0180 'International Tables Vol C Tables 4.2.6.8 and 6.1.1.4'
O O 0.0492 0.0322 'International Tables Vol C Tables 4.2.6.8 and 6.1.1.4'
S S 0.3331 0.5567 'International Tables Vol C Tables 4.2.6.8 and 6.1.1.4'
Cu Cu -1.9646 0.5888 'International Tables Vol C Tables 4.2.6.8 and 6.1.1.4'

loop_
_geom_angle_atom_site_label_1
_geom_angle_atom_site_label_2
_geom_angle_atom_site_label_3
_geom_angle
_geom_angle_site_symmetry_1
_geom_angle_site_symmetry_3
_geom_angle_publ_flag
N1 C2 C3 120.0(4) . . ?
N1 C2 C11 121.5(4) . . ?
C3 C2 C11 118.5(4) . . ?
C4 C3 C2 120.0(4) . . ?
C3 C4 C5 120.4(4) . . ?
C4 C5 C6 126.5(4) . . ?
C4 C5 C10 116.0(4) . . ?
C6 C5 C10 117.4(4) . . ?
C7 C6 C5 119.3(4) . . ?
C6 C7 C8 123.3(4) . . ?
C7 C8 C9 120.4(4) . . ?
O1 C9 C8 124.9(4) . . ?
O1 C9 C10 118.4(4) . . ?
C8 C9 C10 116.7(4) . . ?
N1 C10 C5 122.1(4) . . ?
N1 C10 C9 115.0(4) . . ?
C5 C10 C9 122.8(4) . . ?
N2 C11 C2 129.0(4) . . ?
N4 C12 N3 123.4(4) . . ?
N4 C12 S1 129.5(3) . . ?
N3 C12 S1 107.1(3) . . ?
C18 C13 C14 120.6(4) . . ?
C18 C13 N4 123.5(4) . . ?
C14 C13 N4 115.8(4) . . ?
C13 C14 C15 119.8(4) . . ?
C16 C15 C14 120.3(4) . . ?
C15 C16 C17 119.4(4) . . ?
C16 C17 C18 121.6(4) . . ?
C13 C18 C17 118.3(4) . . ?
C2 N1 C10 121.4(4) . . ?
C2 N1 Cu1 127.7(3) . . ?
C10 N1 Cu1 110.9(3) . . ?
C11 N2 N3 117.7(3) . . ?
C12 N3 N2 119.8(3) . . ?
C12 N3 Cu1 106.1(3) . . ?
N2 N3 Cu1 133.9(3) . . ?
C12 N4 C13 131.8(4) . . ?
C9 O1 Cu1 110.1(2) . . ?
C12 S1 Cu1 76.31(14) . . ?
N3 Cu1 O1 171.90(13) . . ?
N3 Cu1 N1 89.17(15) . . ?
O1 Cu1 N1 85.36(13) . . ?
N3 Cu1 S1 70.19(11) . . ?
O1 Cu1 S1 114.00(10) . . ?
N1 Cu1 S1 157.13(11) . . ?

loop_
_geom_bond_atom_site_label_1
_geom_bond_atom_site_label_2
_geom_bond_distance
_geom_bond_site_symmetry_2
_geom_bond_publ_flag
C2 N1 1.323(5) . ?
C2 C3 1.416(6) . ?
C2 C11 1.481(6) . ?
C3 C4 1.371(6) . ?
C4 C5 1.417(6) . ?
C5 C6 1.418(6) . ?
C5 C10 1.421(6) . ?
C6 C7 1.366(7) . ?
C7 C8 1.392(7) . ?
C8 C9 1.396(6) . ?
C9 O1 1.333(5) . ?
C9 C10 1.427(6) . ?
C10 N1 1.351(5) . ?
C11 N2 1.299(6) . ?
C12 N4 1.319(5) . ?
C12 N3 1.339(6) . ?
C12 S1 1.755(4) . ?
C13 C18 1.387(6) . ?
C13 C14 1.388(6) . ?
C13 N4 1.423(6) . ?
C14 C15 1.391(7) . ?
C15 C16 1.376(6) . ?
C16 C17 1.381(6) . ?
C17 C18 1.395(6) . ?
N1 Cu1 1.949(4) . ?
N2 N3 1.365(4) . ?
N3 Cu1 1.901(3) . ?
O1 Cu1 1.937(3) . ?
S1 Cu1 2.3930(12) . ?
